data_7251762
loop_
_publ_author_name
'Forsyth, Craig M.'
'Deacon, Glen B.'
'Junk, Peter C.'

_publ_section_title
;
 Directing alendronate structures into 2-D layers with bulky quaternary
 phosphonium cations
;
_journal_issue 14
_journal_name_full CrystEngComm
_journal_page_first 2151
_journal_page_last 2163
_journal_paper_doi 10.1039/D5CE01121C
_journal_volume 28
_journal_year 2026
_chemical_formula_moiety 'C25 H22 P, C4 H12 N O7 P2, C2 H3 N, H2 O'
_chemical_formula_sum 'C31 H39 N2 O8 P3'
_chemical_formula_weight 660.55
_space_group_crystal_system monoclinic
_space_group_IT_number 14
_space_group_name_Hall '-P 2ybc'
_space_group_name_H-M_alt 'P 1 21/c 1'
_atom_sites_solution_hydrogens mixed
_atom_sites_solution_primary dual
_audit_creation_method SHELXL-2018/3
_audit_update_record
;
2025-11-25 deposited with the CCDC.	2026-01-13 downloaded from the CCDC.
;
_cell_angle_alpha 90
_cell_angle_beta 100.833(2)
_cell_angle_gamma 90
_cell_formula_units_Z 4
_cell_length_a 19.0320(3)
_cell_length_b 9.1890(2)
_cell_length_c 18.6815(3)
_cell_measurement_reflns_used 12013
_cell_measurement_temperature 123(2)
_cell_measurement_theta_max 79.6350
_cell_measurement_theta_min 4.7140
_cell_volume 3208.89(10)
_computing_cell_refinement 'CrysAlisPro 1.171.43.95a (Rigaku OD, 2023)'
_computing_data_collection 'CrysAlisPro 1.171.43.95a (Rigaku OD, 2023)'
_computing_data_reduction 'CrysAlisPro 1.171.43.95a (Rigaku OD, 2023)'
_computing_structure_refinement 'SHELXL-2018/3 (Sheldrick, 2018)'
_computing_structure_solution 'SHELXT-2018/2 (Sheldrick, 2018)'
_diffrn_ambient_temperature 123(2)
_diffrn_detector_area_resol_mean 10.0000
_diffrn_measured_fraction_theta_full 1.000
_diffrn_measured_fraction_theta_max 0.978
_diffrn_measurement_device_type 'XtaLAB Synergy, Dualflex, HyPix'
_diffrn_measurement_method '\w scans'
_diffrn_radiation_type CuK\a
_diffrn_radiation_wavelength 1.54184
_diffrn_reflns_av_R_equivalents 0.0640
_diffrn_reflns_av_unetI/netI 0.0514
_diffrn_reflns_Laue_measured_fraction_full 1.000
_diffrn_reflns_Laue_measured_fraction_max 0.978
_diffrn_reflns_limit_h_max 24
_diffrn_reflns_limit_h_min -23
_diffrn_reflns_limit_k_max 11
_diffrn_reflns_limit_k_min -11
_diffrn_reflns_limit_l_max 19
_diffrn_reflns_limit_l_min -23
_diffrn_reflns_number 28642
_diffrn_reflns_point_group_measured_fraction_full 1.000
_diffrn_reflns_point_group_measured_fraction_max 0.978
_diffrn_reflns_theta_full 67.684
_diffrn_reflns_theta_max 80.821
_diffrn_reflns_theta_min 4.731
_diffrn_source 'micro-focus sealed X-ray tube'
_exptl_absorpt_coefficient_mu 2.148
_exptl_absorpt_correction_T_max 1.00000
_exptl_absorpt_correction_T_min 0.51038
_exptl_absorpt_correction_type multi-scan
_exptl_absorpt_process_details
;
CrysAlisPro 1.171.43.95a (Rigaku Oxford Diffraction, 2023)
Empirical absorption correction using spherical harmonics,
implemented in SCALE3 ABSPACK scaling algorithm.
;
_exptl_crystal_colour colourless
_exptl_crystal_density_diffrn 1.367
_exptl_crystal_description prism
_exptl_crystal_F_000 1392
_exptl_crystal_size_max 0.133
_exptl_crystal_size_mid 0.061
_exptl_crystal_size_min 0.022
_refine_diff_density_max 0.430
_refine_diff_density_min -0.444
_refine_diff_density_rms 0.073
_refine_ls_extinction_method none
_refine_ls_goodness_of_fit_ref 1.046
_refine_ls_hydrogen_treatment mixed
_refine_ls_matrix_type full
_refine_ls_number_parameters 430
_refine_ls_number_reflns 6898
_refine_ls_number_restraints 0
_refine_ls_restrained_S_all 1.046
_refine_ls_R_factor_all 0.0562
_refine_ls_R_factor_gt 0.0464
_refine_ls_shift/su_max 0.001
_refine_ls_shift/su_mean 0.000
_refine_ls_structure_factor_coef Fsqd
_refine_ls_weighting_details 'w=1/[\s^2^(Fo^2^)+(0.0666P)^2^+2.1013P] where P=(Fo^2^+2Fc^2^)/3'
_refine_ls_weighting_scheme calc
_refine_ls_wR_factor_gt 0.1213
_refine_ls_wR_factor_ref 0.1276
_reflns_Friedel_coverage 0.000
_reflns_number_gt 5774
_reflns_number_total 6898
_reflns_threshold_expression 'I > 2\s(I)'
_cod_data_source_file d5ce01121c2.cif
_cod_data_source_block compound5_Ph3BnLH4
_cod_depositor_comments 'Adding full bibliography for 7251754--7251762.cif.'
_cod_original_sg_symbol_H-M 'P 21/c'
_cod_database_code 7251762
_shelx_shelxl_version_number 2018/3
_shelx_space_group_comment
;
The symmetry employed for this shelxl refinement is uniquely defined
by the following loop, which should always be used as a source of
symmetry information in preference to the above space-group names.
They are only intended as comments.
;

loop_
_space_group_symop_operation_xyz
'x, y, z'
'-x, y+1/2, -z+1/2'
'-x, -y, -z'
'x, -y-1/2, z-1/2'

loop_
_atom_site_label
_atom_site_type_symbol
_atom_site_fract_x
_atom_site_fract_y
_atom_site_fract_z
_atom_site_U_iso_or_equiv
_atom_site_adp_type
_atom_site_occupancy
_atom_site_site_symmetry_order
_atom_site_calc_flag
_atom_site_refinement_flags_posn
_atom_site_refinement_flags_adp
_atom_site_refinement_flags_occupancy
_atom_site_disorder_assembly
_atom_site_disorder_group
P1 P 0.94367(3) 0.88130(5) 0.64643(3) 0.01629(12) Uani 1 1 d . . . . .
P2 P 0.88291(3) 0.58075(5) 0.66642(3) 0.01560(12) Uani 1 1 d . . . . .
P3 P 0.68005(3) 0.31989(6) 0.50024(3) 0.01979(13) Uani 1 1 d . . . . .
O1 O 0.86056(8) 0.91911(16) 0.63386(9) 0.0232(3) Uani 1 1 d . . . . .
O2 O 0.97723(8) 0.97942(15) 0.59841(8) 0.0209(3) Uani 1 1 d . . . . .
O3 O 0.97650(8) 0.88930(16) 0.72663(8) 0.0221(3) Uani 1 1 d . . . . .
O4 O 0.81508(7) 0.66860(16) 0.66096(8) 0.0218(3) Uani 1 1 d . . . . .
O5 O 0.87379(8) 0.43069(15) 0.63300(8) 0.0194(3) Uani 1 1 d . . . . .
O6 O 0.92048(8) 0.57158(15) 0.74855(7) 0.0190(3) Uani 1 1 d . . . . .
O7 O 1.01611(7) 0.62938(15) 0.64195(8) 0.0187(3) Uani 1 1 d . . . . .
O8 O 0.87506(10) 0.18829(19) 0.72602(9) 0.0297(4) Uani 1 1 d . . . . .
N1 N 0.99979(9) 0.73326(19) 0.36722(9) 0.0176(3) Uani 1 1 d . . . . .
N2 N 0.68754(17) -0.0403(3) 0.69574(19) 0.0698(10) Uani 1 1 d . . . . .
C1 C 0.94537(10) 0.6869(2) 0.62071(10) 0.0155(4) Uani 1 1 d . . . . .
C2 C 0.92265(10) 0.6664(2) 0.53806(10) 0.0168(4) Uani 1 1 d . . . . .
H2A H 0.911106 0.562411 0.528166 0.020 Uiso 1 1 calc R U . . .
H2B H 0.878325 0.722867 0.521258 0.020 Uiso 1 1 calc R U . . .
C3 C 0.97819(10) 0.7124(2) 0.49313(10) 0.0178(4) Uani 1 1 d . . . . .
H3A H 0.991557 0.815536 0.503277 0.021 Uiso 1 1 calc R U . . .
H3B H 1.021800 0.652196 0.506582 0.021 Uiso 1 1 calc R U . . .
C4 C 0.94709(10) 0.6933(2) 0.41284(10) 0.0176(4) Uani 1 1 d . . . . .
H4A H 0.932415 0.590654 0.403353 0.021 Uiso 1 1 calc R U . . .
H4B H 0.904005 0.755108 0.399562 0.021 Uiso 1 1 calc R U . . .
C5 C 0.67425(11) 0.5037(2) 0.46590(12) 0.0221(4) Uani 1 1 d . . . . .
C6 C 0.72348(11) 0.6083(2) 0.49786(13) 0.0259(4) Uani 1 1 d . . . . .
H6 H 0.756490 0.586326 0.541292 0.031 Uiso 1 1 calc R U . . .
C7 C 0.72403(13) 0.7447(3) 0.46596(15) 0.0317(5) Uani 1 1 d . . . . .
H7 H 0.756142 0.817416 0.488660 0.038 Uiso 1 1 calc R U . . .
C8 C 0.67741(13) 0.7751(3) 0.40052(15) 0.0335(5) Uani 1 1 d . . . . .
H8 H 0.679455 0.866622 0.377392 0.040 Uiso 1 1 calc R U . . .
C9 C 0.62814(13) 0.6712(3) 0.36943(14) 0.0326(5) Uani 1 1 d . . . . .
H9 H 0.595702 0.692958 0.325560 0.039 Uiso 1 1 calc R U . . .
C10 C 0.62578(12) 0.5367(3) 0.40157(12) 0.0274(5) Uani 1 1 d . . . . .
H10 H 0.591457 0.466620 0.380248 0.033 Uiso 1 1 calc R U . . .
C11 C 0.74200(11) 0.2247(2) 0.45591(12) 0.0220(4) Uani 1 1 d . . . . .
C12 C 0.73299(13) 0.2325(3) 0.37982(13) 0.0309(5) Uani 1 1 d . . . . .
H12 H 0.693541 0.284066 0.352687 0.037 Uiso 1 1 calc R U . . .
C13 C 0.78171(13) 0.1648(3) 0.34418(14) 0.0358(6) Uani 1 1 d . . . . .
H13 H 0.775129 0.168450 0.292530 0.043 Uiso 1 1 calc R U . . .
C14 C 0.84026(13) 0.0914(3) 0.38401(14) 0.0313(5) Uani 1 1 d . . . . .
H14 H 0.874194 0.047262 0.359495 0.038 Uiso 1 1 calc R U . . .
C15 C 0.84927(12) 0.0825(2) 0.45908(14) 0.0282(5) Uani 1 1 d . . . . .
H15 H 0.889052 0.031234 0.485832 0.034 Uiso 1 1 calc R U . . .
C16 C 0.80011(11) 0.1485(2) 0.49580(12) 0.0246(4) Uani 1 1 d . . . . .
H16 H 0.806107 0.141765 0.547331 0.029 Uiso 1 1 calc R U . . .
C17 C 0.59243(11) 0.2414(2) 0.47491(11) 0.0220(4) Uani 1 1 d . . . . .
C18 C 0.58149(12) 0.1164(3) 0.43249(13) 0.0288(5) Uani 1 1 d . . . . .
H18 H 0.620938 0.068948 0.418057 0.035 Uiso 1 1 calc R U . . .
C19 C 0.51269(14) 0.0605(3) 0.41108(14) 0.0343(5) Uani 1 1 d . . . . .
H19 H 0.505354 -0.026003 0.382772 0.041 Uiso 1 1 calc R U . . .
C20 C 0.45514(13) 0.1308(3) 0.43102(13) 0.0331(5) Uani 1 1 d . . . . .
H20 H 0.408145 0.093921 0.415255 0.040 Uiso 1 1 calc R U . . .
C21 C 0.46568(12) 0.2551(3) 0.47401(13) 0.0296(5) Uani 1 1 d . . . . .
H21 H 0.426048 0.302030 0.488342 0.036 Uiso 1 1 calc R U . . .
C22 C 0.53418(11) 0.3108(2) 0.49604(12) 0.0244(4) Uani 1 1 d . . . . .
H22 H 0.541447 0.395850 0.525408 0.029 Uiso 1 1 calc R U . . .
C23 C 0.71076(11) 0.3146(2) 0.59822(11) 0.0241(4) Uani 1 1 d . . . . .
H23A H 0.720531 0.212020 0.613079 0.029 Uiso 1 1 calc R U . . .
H23B H 0.756559 0.368284 0.610139 0.029 Uiso 1 1 calc R U . . .
C24 C 0.65948(11) 0.3777(2) 0.64290(11) 0.0230(4) Uani 1 1 d . . . . .
C25 C 0.61368(12) 0.2860(3) 0.67189(13) 0.0283(5) Uani 1 1 d . . . . .
H25 H 0.614002 0.184403 0.662611 0.034 Uiso 1 1 calc R U . . .
C26 C 0.56758(13) 0.3423(3) 0.71425(14) 0.0344(5) Uani 1 1 d . . . . .
H26 H 0.537108 0.278865 0.734529 0.041 Uiso 1 1 calc R U . . .
C27 C 0.56577(14) 0.4904(3) 0.72712(14) 0.0364(6) Uani 1 1 d . . . . .
H27 H 0.533241 0.528867 0.755072 0.044 Uiso 1 1 calc R U . . .
C28 C 0.61148(15) 0.5822(3) 0.69917(14) 0.0369(6) Uani 1 1 d . . . . .
H28 H 0.610538 0.683884 0.708202 0.044 Uiso 1 1 calc R U . . .
C29 C 0.65881(13) 0.5262(3) 0.65789(13) 0.0307(5) Uani 1 1 d . . . . .
H29 H 0.690881 0.589466 0.639789 0.037 Uiso 1 1 calc R U . . .
C30 C 0.73646(15) -0.0638(3) 0.73907(16) 0.0414(6) Uani 1 1 d . . . . .
C31 C 0.79885(14) -0.0946(3) 0.79433(14) 0.0383(6) Uani 1 1 d . . . . .
H31A H 0.818119 -0.190248 0.785047 0.057 Uiso 1 1 calc R U . . .
H31B H 0.785370 -0.094670 0.842450 0.057 Uiso 1 1 calc R U . . .
H31C H 0.835283 -0.019882 0.792924 0.057 Uiso 1 1 calc R U . . .
H1A H 0.836(2) 0.834(5) 0.645(2) 0.073(13) Uiso 1 1 d . . . . .
H6A H 0.960(2) 0.500(5) 0.759(2) 0.079(13) Uiso 1 1 d . . . . .
H7A H 1.0358(18) 0.652(4) 0.684(2) 0.045(9) Uiso 1 1 d . . . . .
H8A H 0.8716(17) 0.259(4) 0.6999(18) 0.037(8) Uiso 1 1 d . . . . .
H8B H 0.865(2) 0.109(5) 0.696(2) 0.072(13) Uiso 1 1 d . . . . .
H1N H 1.0402(16) 0.681(3) 0.3737(15) 0.026(7) Uiso 1 1 d . . . . .
H2N H 1.0123(15) 0.829(3) 0.3733(16) 0.030(7) Uiso 1 1 d . . . . .
H3N H 0.9832(16) 0.717(3) 0.3195(18) 0.034(8) Uiso 1 1 d . . . . .

loop_
_atom_site_aniso_label
_atom_site_aniso_U_11
_atom_site_aniso_U_22
_atom_site_aniso_U_33
_atom_site_aniso_U_23
_atom_site_aniso_U_13
_atom_site_aniso_U_12
P1 0.0213(2) 0.0133(2) 0.0131(2) -0.00025(17) 0.00020(17) -0.00027(17)
P2 0.0179(2) 0.0142(2) 0.0137(2) 0.00063(17) 0.00037(17) -0.00082(17)
P3 0.0167(2) 0.0224(3) 0.0187(2) 0.00143(19) -0.00055(18) 0.00145(18)
O1 0.0241(7) 0.0178(7) 0.0271(8) 0.0017(6) 0.0034(6) 0.0042(6)
O2 0.0302(7) 0.0146(6) 0.0167(7) -0.0002(5) 0.0014(5) -0.0021(5)
O3 0.0328(8) 0.0180(7) 0.0137(7) -0.0007(5) 0.0001(6) -0.0027(6)
O4 0.0196(7) 0.0206(7) 0.0250(7) 0.0003(6) 0.0033(6) 0.0010(5)
O5 0.0235(7) 0.0146(6) 0.0189(7) -0.0005(5) 0.0011(5) -0.0035(5)
O6 0.0242(7) 0.0185(7) 0.0132(6) 0.0005(5) 0.0009(5) -0.0004(5)
O7 0.0173(6) 0.0208(7) 0.0161(7) -0.0006(5) -0.0017(5) 0.0025(5)
O8 0.0430(10) 0.0198(8) 0.0261(8) 0.0014(7) 0.0062(7) -0.0011(7)
N1 0.0221(8) 0.0164(8) 0.0134(8) -0.0004(6) 0.0007(6) 0.0003(6)
N2 0.0621(18) 0.0457(15) 0.081(2) -0.0051(15) -0.0388(16) 0.0104(13)
C1 0.0158(8) 0.0167(8) 0.0126(8) 0.0001(7) -0.0006(6) -0.0008(7)
C2 0.0205(9) 0.0167(9) 0.0120(9) -0.0019(7) 0.0004(7) -0.0015(7)
C3 0.0197(9) 0.0188(9) 0.0136(9) 0.0000(7) -0.0001(7) -0.0016(7)
C4 0.0200(9) 0.0185(9) 0.0138(9) -0.0017(7) 0.0019(7) -0.0009(7)
C5 0.0200(9) 0.0236(10) 0.0223(10) 0.0028(8) 0.0026(8) 0.0033(8)
C6 0.0208(10) 0.0276(11) 0.0282(11) -0.0003(9) 0.0019(8) 0.0004(8)
C7 0.0275(11) 0.0267(11) 0.0416(14) -0.0016(10) 0.0080(10) -0.0013(9)
C8 0.0329(12) 0.0266(11) 0.0435(14) 0.0109(10) 0.0138(10) 0.0079(9)
C9 0.0326(12) 0.0337(12) 0.0305(12) 0.0087(10) 0.0036(9) 0.0078(10)
C10 0.0263(11) 0.0296(11) 0.0242(11) 0.0034(9) -0.0011(8) 0.0032(9)
C11 0.0196(9) 0.0236(10) 0.0227(10) 0.0034(8) 0.0034(7) 0.0020(8)
C12 0.0273(11) 0.0408(13) 0.0243(11) 0.0058(10) 0.0040(9) 0.0094(10)
C13 0.0320(12) 0.0491(15) 0.0276(12) 0.0056(11) 0.0091(10) 0.0095(11)
C14 0.0263(11) 0.0331(12) 0.0363(13) 0.0027(10) 0.0104(9) 0.0050(9)
C15 0.0196(10) 0.0260(11) 0.0375(13) 0.0019(9) 0.0011(9) 0.0038(8)
C16 0.0218(10) 0.0256(10) 0.0239(10) 0.0027(8) -0.0020(8) 0.0019(8)
C17 0.0213(9) 0.0236(10) 0.0195(9) 0.0016(8) -0.0003(7) 0.0001(8)
C18 0.0272(11) 0.0308(12) 0.0294(12) -0.0051(9) 0.0077(9) -0.0038(9)
C19 0.0366(13) 0.0391(13) 0.0275(12) -0.0117(10) 0.0069(9) -0.0148(10)
C20 0.0254(11) 0.0452(14) 0.0259(11) -0.0004(10) -0.0025(9) -0.0115(10)
C21 0.0199(10) 0.0376(13) 0.0298(11) 0.0016(10) 0.0006(8) 0.0007(9)
C22 0.0201(10) 0.0256(10) 0.0257(11) -0.0011(8) -0.0002(8) 0.0014(8)
C23 0.0194(9) 0.0300(11) 0.0207(10) 0.0024(8) -0.0024(8) -0.0011(8)
C24 0.0184(9) 0.0305(11) 0.0174(9) 0.0012(8) -0.0030(7) -0.0021(8)
C25 0.0266(11) 0.0298(11) 0.0274(11) 0.0036(9) 0.0019(8) -0.0029(9)
C26 0.0277(11) 0.0445(14) 0.0320(13) 0.0061(11) 0.0082(9) -0.0028(10)
C27 0.0388(13) 0.0446(14) 0.0278(12) 0.0005(11) 0.0112(10) 0.0049(11)
C28 0.0494(15) 0.0341(13) 0.0279(12) -0.0043(10) 0.0090(10) -0.0017(11)
C29 0.0354(12) 0.0322(12) 0.0245(11) -0.0044(9) 0.0056(9) -0.0084(10)
C30 0.0375(14) 0.0365(14) 0.0437(15) 0.0019(12) -0.0088(12) 0.0041(11)
C31 0.0294(12) 0.0544(16) 0.0290(12) 0.0106(11) 0.0004(10) 0.0019(11)

loop_
_atom_type_symbol
_atom_type_description
_atom_type_scat_dispersion_real
_atom_type_scat_dispersion_imag
_atom_type_scat_source
C C 0.0181 0.0091 'International Tables Vol C Tables 4.2.6.8 and 6.1.1.4'
H H 0.0000 0.0000 'International Tables Vol C Tables 4.2.6.8 and 6.1.1.4'
N N 0.0311 0.0180 'International Tables Vol C Tables 4.2.6.8 and 6.1.1.4'
O O 0.0492 0.0322 'International Tables Vol C Tables 4.2.6.8 and 6.1.1.4'
P P 0.2955 0.4335 'International Tables Vol C Tables 4.2.6.8 and 6.1.1.4'

loop_
_geom_angle_atom_site_label_1
_geom_angle_atom_site_label_2
_geom_angle_atom_site_label_3
_geom_angle
_geom_angle_site_symmetry_1
_geom_angle_site_symmetry_3
_geom_angle_publ_flag
O2 P1 O3 114.89(8) . . ?
O2 P1 O1 107.69(8) . . ?
O3 P1 O1 110.44(9) . . ?
O2 P1 C1 113.28(9) . . ?
O3 P1 C1 106.24(8) . . ?
O1 P1 C1 103.74(8) . . ?
O4 P2 O5 115.46(8) . . ?
O4 P2 O6 108.76(8) . . ?
O5 P2 O6 110.56(8) . . ?
O4 P2 C1 107.47(8) . . ?
O5 P2 C1 108.77(9) . . ?
O6 P2 C1 105.28(8) . . ?
C11 P3 C17 109.94(10) . . ?
C11 P3 C5 107.14(10) . . ?
C17 P3 C5 106.90(10) . . ?
C11 P3 C23 109.76(10) . . ?
C17 P3 C23 111.21(10) . . ?
C5 P3 C23 111.77(10) . . ?
O7 C1 C2 107.82(15) . . ?
O7 C1 P1 110.22(12) . . ?
C2 C1 P1 111.34(13) . . ?
O7 C1 P2 109.12(12) . . ?
C2 C1 P2 108.26(12) . . ?
P1 C1 P2 110.00(10) . . ?
C3 C2 C1 115.19(15) . . ?
C4 C3 C2 109.25(15) . . ?
N1 C4 C3 111.11(15) . . ?
C6 C5 C10 119.8(2) . . ?
C6 C5 P3 120.13(16) . . ?
C10 C5 P3 119.60(17) . . ?
C7 C6 C5 119.8(2) . . ?
C6 C7 C8 120.1(2) . . ?
C9 C8 C7 119.8(2) . . ?
C10 C9 C8 120.6(2) . . ?
C9 C10 C5 119.8(2) . . ?
C16 C11 C12 120.0(2) . . ?
C16 C11 P3 121.41(17) . . ?
C12 C11 P3 118.59(16) . . ?
C13 C12 C11 119.9(2) . . ?
C12 C13 C14 120.1(2) . . ?
C15 C14 C13 120.3(2) . . ?
C14 C15 C16 120.3(2) . . ?
C15 C16 C11 119.4(2) . . ?
C18 C17 C22 119.8(2) . . ?
C18 C17 P3 120.97(17) . . ?
C22 C17 P3 119.22(16) . . ?
C17 C18 C19 120.1(2) . . ?
C20 C19 C18 120.0(2) . . ?
C19 C20 C21 120.3(2) . . ?
C22 C21 C20 120.0(2) . . ?
C21 C22 C17 119.9(2) . . ?
C24 C23 P3 115.28(14) . . ?
C25 C24 C29 118.9(2) . . ?
C25 C24 C23 119.9(2) . . ?
C29 C24 C23 121.1(2) . . ?
C26 C25 C24 120.4(2) . . ?
C27 C26 C25 120.3(2) . . ?
C28 C27 C26 119.8(2) . . ?
C27 C28 C29 120.2(2) . . ?
C28 C29 C24 120.4(2) . . ?
N2 C30 C31 179.7(4) . . ?

loop_
_geom_bond_atom_site_label_1
_geom_bond_atom_site_label_2
_geom_bond_distance
_geom_bond_site_symmetry_2
_geom_bond_publ_flag
P1 O2 1.4970(15) . ?
P1 O3 1.5129(14) . ?
P1 O1 1.5932(15) . ?
P1 C1 1.8519(19) . ?
P2 O4 1.5097(15) . ?
P2 O5 1.5102(14) . ?
P2 O6 1.5685(14) . ?
P2 C1 1.864(2) . ?
P3 C11 1.791(2) . ?
P3 C17 1.797(2) . ?
P3 C5 1.802(2) . ?
P3 C23 1.814(2) . ?
O7 C1 1.431(2) . ?
N1 C4 1.479(3) . ?
N2 C30 1.134(4) . ?
C1 C2 1.535(2) . ?
C2 C3 1.528(3) . ?
C3 C4 1.516(2) . ?
C5 C6 1.396(3) . ?
C5 C10 1.404(3) . ?
C6 C7 1.388(3) . ?
C7 C8 1.397(4) . ?
C8 C9 1.387(4) . ?
C9 C10 1.378(3) . ?
C11 C16 1.399(3) . ?
C11 C12 1.401(3) . ?
C12 C13 1.386(3) . ?
C13 C14 1.392(3) . ?
C14 C15 1.383(4) . ?
C15 C16 1.398(3) . ?
C17 C18 1.389(3) . ?
C17 C22 1.399(3) . ?
C18 C19 1.393(3) . ?
C19 C20 1.382(4) . ?
C20 C21 1.389(4) . ?
C21 C22 1.389(3) . ?
C23 C24 1.514(3) . ?
C24 C25 1.393(3) . ?
C24 C29 1.394(3) . ?
C25 C26 1.387(4) . ?
C26 C27 1.383(4) . ?
C27 C28 1.383(4) . ?
C28 C29 1.390(4) . ?
C30 C31 1.447(3) . ?

loop_
_geom_hbond_atom_site_label_D
_geom_hbond_atom_site_label_H
_geom_hbond_atom_site_label_A
_geom_hbond_distance_DH
_geom_hbond_distance_HA
_geom_hbond_distance_DA
_geom_hbond_angle_DHA
_geom_hbond_site_symmetry_A
_geom_hbond_publ_flag
O1 H1A O4 0.95(5) 1.62(5) 2.543(2) 164(4) . yes
O6 H6A O3 0.98(5) 1.57(5) 2.554(2) 178(4) 2_746 yes
O7 H7A O8 0.84(4) 2.17(4) 2.958(2) 156(3) 2_756 yes
O8 H8A O5 0.81(4) 2.02(4) 2.822(2) 174(3) . yes
O8 H8B O1 0.91(5) 2.10(5) 2.997(2) 170(4) 1_545 yes
N1 H1N O5 0.89(3) 1.96(3) 2.839(2) 169(3) 3_766 yes
N1 H2N O2 0.91(3) 1.84(3) 2.733(2) 166(3) 3_776 yes
N1 H3N O3 0.90(3) 1.98(3) 2.815(2) 154(3) 4_575 yes
